data_4067097
loop_
_publ_author_name
'Colebatch, Annie L.'
'Hill, Anthony F.'
'Shang, Rong'
'Willis, Anthony C.'

_publ_section_title
;
 Synthesis of a Thiocarbamoyl Alkylidyne Complex and Caveats Associated
 with the Use of [Mo(\\tb CLi)(CO)2(Tp*)] (Tp* =
 Hydrotris(3,5-dimethylpyrazol-1-yl)borate)
;
_journal_issue 23
_journal_name_full Organometallics
_journal_page_first 6482
_journal_paper_doi 10.1021/om1008296
_journal_volume 29
_journal_year 2010
_chemical_formula_moiety 'C36 H46 B2 Mo2 N12 O4, 1.5(C6 H14)'
_chemical_formula_sum 'C45 H67 B2 Mo2 N12 O4'
_chemical_formula_weight 1053.61
_space_group_IT_number 15
_symmetry_cell_setting monoclinic
_symmetry_space_group_name_Hall '-C 2yc'
_symmetry_space_group_name_H-M 'C 1 2/c 1'
_atom_sites_solution_hydrogens geom
_atom_sites_solution_primary direct
_audit_creation_date 08-07-07
_audit_creation_method CRYSTALS_ver_12.85
_audit_update_record
;

2010-07-30 - acw edits cif

;
_cell_angle_alpha 90
_cell_angle_beta 101.4488(7)
_cell_angle_gamma 90
_cell_formula_units_Z 8
_cell_length_a 24.5979(3)
_cell_length_b 25.1666(3)
_cell_length_c 17.0814(2)
_cell_measurement_reflns_used 89945
_cell_measurement_temperature 200
_cell_measurement_theta_max 27.5
_cell_measurement_theta_min 2.6
_cell_volume 10363.8(2)
_computing_cell_refinement 'DENZO/SCALEPACK (Otwinowski & Minor, 1997)'
_computing_data_collection 'COLLECT (Nonius, 1997-2001).'
_computing_data_reduction 'DENZO/SCALEPACK (Otwinowski & Minor, 1997)'
_computing_molecular_graphics 'PLATON (Spek, 2008)'
_computing_publication_material 'CRYSTALS (Betteridge et al., 2003)'
_computing_structure_refinement 'CRYSTALS (Betteridge et al., 2003)'
_computing_structure_solution 'SIR92 (Altomare et al., 1994)'
_diffrn_ambient_temperature 200
_diffrn_measured_fraction_theta_full 0.998
_diffrn_measured_fraction_theta_max 0.998
_diffrn_measurement_device 'Nonius KappaCCD'
_diffrn_measurement_device_type Area
_diffrn_measurement_method '\f and \w scans with CCD'
_diffrn_radiation_monochromator graphite
_diffrn_radiation_type 'Mo K\a'
_diffrn_radiation_wavelength 0.71073
_diffrn_reflns_av_R_equivalents 0.056
_diffrn_reflns_limit_h_max 31
_diffrn_reflns_limit_h_min -31
_diffrn_reflns_limit_k_max 32
_diffrn_reflns_limit_k_min -32
_diffrn_reflns_limit_l_max 22
_diffrn_reflns_limit_l_min -22
_diffrn_reflns_number 98357
_diffrn_reflns_theta_full 27.499
_diffrn_reflns_theta_max 27.499
_diffrn_reflns_theta_min 2.571
_diffrn_standards_number 0
_exptl_absorpt_coefficient_mu 0.536
_exptl_absorpt_correction_T_max 0.929
_exptl_absorpt_correction_T_min 0.803
_exptl_absorpt_correction_type integration
_exptl_absorpt_process_details
;
Via Gaussian method (Coppens, 1970) implemented in maXus (Mackay et al, 2000)
;
_exptl_crystal_colour 'dark green'
_exptl_crystal_density_diffrn 1.350
_exptl_crystal_density_method 'not measured'
_exptl_crystal_description plate
_exptl_crystal_F_000 4376
_exptl_crystal_size_max 0.45
_exptl_crystal_size_mid 0.35
_exptl_crystal_size_min 0.14
_refine_diff_density_max 0.68
_refine_diff_density_min -0.57
_refine_ls_extinction_method None
_refine_ls_goodness_of_fit_ref 0.9828
_refine_ls_hydrogen_treatment mixed
_refine_ls_matrix_type full
_refine_ls_number_parameters 587
_refine_ls_number_reflns 11838
_refine_ls_number_restraints 18
_refine_ls_R_factor_all 0.0573
_refine_ls_R_factor_gt 0.0382
_refine_ls_shift/su_max 0.007989
_refine_ls_structure_factor_coef Fsqd
_refine_ls_weighting_details
;
 Method= Modified Sheldrick 
 w=1/[\s^2^(F^2^) + ( 0.05P)^2^ + 6.46P] 
 ,where P=(max(Fo^2^,0) + 2Fc^2^)/3 
;
_refine_ls_weighting_scheme calc
_refine_ls_wR_factor_all 0.1087
_refine_ls_wR_factor_gt 0.1049
_refine_ls_wR_factor_ref 0.1087
_reflns_limit_h_max 31
_reflns_limit_h_min -31
_reflns_limit_k_max 32
_reflns_limit_k_min 0
_reflns_limit_l_max 22
_reflns_limit_l_min 0
_reflns_number_gt 8588
_reflns_number_total 11871
_reflns_threshold_expression I>2.0\s(I)
_oxford_diffrn_Wilson_B_factor 2.52
_oxford_diffrn_Wilson_scale 88.35
_oxford_refine_ls_r_factor_ref 0.0573
_oxford_refine_ls_scale 0.11804(3)
_oxford_reflns_number_all 11838
_oxford_reflns_threshold_expression_ref I>-10.0\s(I)
_oxford_structure_analysis_title '7021622 rong002'
_cod_data_source_file om1008296_si_001.cif
_cod_data_source_block Compound_5a_Hexane_solvate
_cod_depositor_comments
;
The following automatic conversions were performed:

'_symmetry_cell_setting' value 'Monoclinic' changed to 'monoclinic'
according to /home/saulius/struct/CIF-dictionaries/cif_core.dic
dictionary named 'cif_core.dic' version 2.4.1 from 2010-06-29.

Automatic conversion script
Id: cif_fix_values 1715 2011-07-08 13:25:40Z adriana 
;
_cod_original_sg_symbol_H-M 'C 1 2/c 1 '
_cod_database_code 4067097

loop_
_symmetry_equiv_pos_as_xyz
x,y,z
-x,-y,-z
x+1/2,y+1/2,z
-x+1/2,-y+1/2,-z
-x,y,-z+1/2
x,-y,z+1/2
-x+1/2,y+1/2,-z+1/2
x+1/2,-y+1/2,z+1/2

loop_
_atom_site_label
_atom_site_type_symbol
_atom_site_fract_x
_atom_site_fract_y
_atom_site_fract_z
_atom_site_U_iso_or_equiv
_atom_site_occupancy
_atom_site_adp_type
_atom_site_refinement_flags_posn
_atom_site_refinement_flags_occupancy
Mo1 Mo 0.157880(11) 0.361034(10) 0.145025(14) 0.0292 1.0000 Uani . .
Mo2 Mo 0.271550(12) 0.417863(10) 0.319319(14) 0.0307 1.0000 Uani . .
O11 O 0.11084(11) 0.32253(11) 0.29274(14) 0.0548 1.0000 Uani . .
O12 O 0.11057(12) 0.47680(11) 0.13679(16) 0.0599 1.0000 Uani . .
O21 O 0.36188(12) 0.45051(12) 0.22288(16) 0.0635 1.0000 Uani . .
O22 O 0.23323(13) 0.52778(10) 0.24555(14) 0.0575 1.0000 Uani . .
N11 N 0.07621(11) 0.33888(11) 0.06747(14) 0.0363 1.0000 Uani . .
N12 N 0.07733(11) 0.31148(11) -0.00193(14) 0.0385 1.0000 Uani . .
N13 N 0.17758(11) 0.27754(10) 0.11696(14) 0.0347 1.0000 Uani . .
N14 N 0.16719(12) 0.26212(11) 0.03814(14) 0.0368 1.0000 Uani . .
N15 N 0.18272(11) 0.38077(10) 0.02972(14) 0.0331 1.0000 Uani . .
N16 N 0.16441(11) 0.34924(11) -0.03553(14) 0.0359 1.0000 Uani . .
N21 N 0.31872(12) 0.45176(11) 0.43475(15) 0.0389 1.0000 Uani . .
N22 N 0.32300(12) 0.42256(11) 0.50399(15) 0.0391 1.0000 Uani . .
N23 N 0.31519(12) 0.34352(11) 0.37573(14) 0.0368 1.0000 Uani . .
N24 N 0.30832(12) 0.32958(10) 0.45155(14) 0.0372 1.0000 Uani . .
N25 N 0.21023(11) 0.40873(10) 0.40273(14) 0.0345 1.0000 Uani . .
N26 N 0.22778(12) 0.38548(10) 0.47683(14) 0.0357 1.0000 Uani . .
C1 C 0.20885(13) 0.39484(12) 0.23284(16) 0.0312 1.0000 Uani . .
C2 C 0.25084(14) 0.36640(13) 0.20265(18) 0.0349 1.0000 Uani . .
C3 C 0.4635(5) 0.0515(3) 0.0664(5) 0.1499 1.0000 Uani . .
C4 C 0.5008(5) 0.0585(6) 0.1458(10) 0.2412 1.0000 Uani . .
C5 C 0.4781(5) 0.0682(5) 0.2040(8) 0.2380 1.0000 Uani . .
C11 C 0.12746(14) 0.33663(13) 0.23865(18) 0.0378 1.0000 Uani . .
C12 C 0.12723(15) 0.43436(14) 0.14178(19) 0.0405 1.0000 Uani . .
C21 C 0.33021(16) 0.43660(14) 0.2602(2) 0.0432 1.0000 Uani . .
C22 C 0.24566(15) 0.48737(13) 0.27614(18) 0.0407 1.0000 Uani . .
C101 C 0.00435(16) 0.37365(18) 0.1383(2) 0.0572 1.0000 Uani . .
C102 C 0.02258(14) 0.34508(14) 0.0717(2) 0.0423 1.0000 Uani . .
C103 C -0.01018(16) 0.32122(17) 0.0053(2) 0.0542 1.0000 Uani . .
C104 C 0.02517(16) 0.30051(16) -0.0399(2) 0.0503 1.0000 Uani . .
C105 C 0.01136(18) 0.2714(2) -0.1179(2) 0.0700 1.0000 Uani . .
C106 C 0.21277(18) 0.23477(15) 0.2499(2) 0.0527 1.0000 Uani . .
C107 C 0.19822(15) 0.23531(13) 0.16041(19) 0.0403 1.0000 Uani . .
C108 C 0.20228(16) 0.19281(14) 0.1098(2) 0.0486 1.0000 Uani . .
C109 C 0.18239(15) 0.21067(14) 0.0331(2) 0.0446 1.0000 Uani . .
C110 C 0.1783(2) 0.18172(17) -0.0441(2) 0.0655 1.0000 Uani . .
C111 C 0.23131(17) 0.46832(14) 0.0565(2) 0.0512 1.0000 Uani . .
C112 C 0.20614(14) 0.42392(13) 0.00368(19) 0.0390 1.0000 Uani . .
C113 C 0.20250(16) 0.41969(14) -0.0781(2) 0.0461 1.0000 Uani . .
C114 C 0.17565(15) 0.37311(15) -0.10144(18) 0.0443 1.0000 Uani . .
C115 C 0.15980(19) 0.34933(18) -0.1839(2) 0.0614 1.0000 Uani . .
C201 C 0.3574(2) 0.53697(16) 0.3944(3) 0.0665 1.0000 Uani . .
C202 C 0.35089(16) 0.49517(15) 0.4536(2) 0.0487 1.0000 Uani . .
C203 C 0.37500(17) 0.49317(16) 0.5346(2) 0.0556 1.0000 Uani . .
C204 C 0.35692(16) 0.44768(16) 0.5644(2) 0.0497 1.0000 Uani . .
C205 C 0.3695(2) 0.42629(18) 0.6479(2) 0.0667 1.0000 Uani . .
C206 C 0.36709(16) 0.30662(16) 0.2752(2) 0.0501 1.0000 Uani . .
C207 C 0.34632(13) 0.30534(13) 0.35206(18) 0.0381 1.0000 Uani . .
C208 C 0.35830(16) 0.26648(14) 0.4105(2) 0.0469 1.0000 Uani . .
C209 C 0.33428(16) 0.28306(14) 0.4728(2) 0.0446 1.0000 Uani . .
C210 C 0.3351(2) 0.25617(15) 0.5515(2) 0.0585 1.0000 Uani . .
C211 C 0.12560(15) 0.45581(15) 0.33275(19) 0.0458 1.0000 Uani . .
C212 C 0.15878(14) 0.42658(13) 0.40124(19) 0.0382 1.0000 Uani . .
C213 C 0.14288(15) 0.41482(13) 0.47328(19) 0.0420 1.0000 Uani . .
C214 C 0.18698(15) 0.38969(13) 0.51968(19) 0.0404 1.0000 Uani . .
C215 C 0.19435(18) 0.37085(16) 0.6045(2) 0.0552 1.0000 Uani . .
C501 C 0.4496(7) 0.2881(7) -0.1800(10) 0.168(7) 0.586(18) Uiso D P
C502 C 0.4976(8) 0.3096(12) -0.1296(16) 0.288(14) 0.586(18) Uiso D P
C503 C 0.4755(8) 0.3407(11) -0.0714(15) 0.233(11) 0.586(18) Uiso D P
C504 C 0.5178(7) 0.3720(8) -0.0172(9) 0.163(7) 0.586(18) Uiso D P
C505 C 0.5013(8) 0.3852(6) 0.0599(10) 0.165(7) 0.586(18) Uiso D P
C506 C 0.5242(7) 0.4337(6) 0.1089(9) 0.142(6) 0.586(18) Uiso D P
C601 C 0.4553(11) 0.3201(12) -0.1398(15) 0.181(11) 0.414(18) Uiso D P
C602 C 0.5055(10) 0.3381(14) -0.0809(17) 0.204(14) 0.414(18) Uiso D P
C603 C 0.4848(13) 0.3539(12) -0.0124(16) 0.210(14) 0.414(18) Uiso D P
C604 C 0.4983(14) 0.4065(11) 0.0055(15) 0.235(16) 0.414(18) Uiso D P
C605 C 0.5333(9) 0.4023(12) 0.0820(13) 0.156(10) 0.414(18) Uiso D P
C606 C 0.4994(12) 0.4060(13) 0.1465(15) 0.215(15) 0.414(18) Uiso D P
B1 B 0.13320(16) 0.29775(16) -0.0266(2) 0.0381 1.0000 Uani . .
B2 B 0.28854(18) 0.37197(15) 0.5053(2) 0.0409 1.0000 Uani . .
H1 H 0.1257 0.2783 -0.0787 0.0460 1.0000 Uiso R .
H2 H 0.2943 0.3582 0.5613 0.0487 1.0000 Uiso R .
H21 H 0.2613(14) 0.3296(14) 0.222(2) 0.0450 1.0000 Uiso . .
H22 H 0.2707(14) 0.3790(14) 0.160(2) 0.0450 1.0000 Uiso . .
H31 H 0.4862 0.0439 0.0252 0.1870 1.0000 Uiso R .
H32 H 0.4416 0.0848 0.0518 0.1870 1.0000 Uiso R .
H33 H 0.4376 0.0212 0.0688 0.1870 1.0000 Uiso R .
H41 H 0.5266 0.0885 0.1413 0.2983 1.0000 Uiso R .
H42 H 0.5226 0.0250 0.1582 0.2983 1.0000 Uiso R .
H51 H 0.4605 0.1040 0.1954 0.2933 1.0000 Uiso R .
H52 H 0.4489 0.0407 0.2048 0.2933 1.0000 Uiso R .
H1011 H -0.0371 0.3735 0.1293 0.0700 1.0000 Uiso R .
H1012 H 0.0179 0.4112 0.1404 0.0700 1.0000 Uiso R .
H1013 H 0.0199 0.3555 0.1900 0.0700 1.0000 Uiso R .
H1031 H -0.0516 0.3194 -0.0072 0.0647 1.0000 Uiso R .
H1051 H -0.0298 0.2679 -0.1346 0.0825 1.0000 Uiso R .
H1052 H 0.0261 0.2916 -0.1596 0.0825 1.0000 Uiso R .
H1053 H 0.0286 0.2353 -0.1117 0.0825 1.0000 Uiso R .
H1061 H 0.2274 0.1989 0.2687 0.0635 1.0000 Uiso R .
H1062 H 0.2417 0.2623 0.2688 0.0635 1.0000 Uiso R .
H1063 H 0.1789 0.2427 0.2719 0.0635 1.0000 Uiso R .
H1081 H 0.2168 0.1565 0.1258 0.0587 1.0000 Uiso R .
H1101 H 0.1918 0.1444 -0.0333 0.0786 1.0000 Uiso R .
H1102 H 0.2016 0.2001 -0.0776 0.0786 1.0000 Uiso R .
H1103 H 0.1388 0.1812 -0.0731 0.0786 1.0000 Uiso R .
H1111 H 0.2460 0.4958 0.0239 0.0626 1.0000 Uiso R .
H1112 H 0.2025 0.4846 0.0828 0.0626 1.0000 Uiso R .
H1113 H 0.2623 0.4543 0.0983 0.0626 1.0000 Uiso R .
H1131 H 0.2168 0.4458 -0.1133 0.0567 1.0000 Uiso R .
H1151 H 0.1720 0.3735 -0.2235 0.0746 1.0000 Uiso R .
H1152 H 0.1186 0.3447 -0.1980 0.0746 1.0000 Uiso R .
H1153 H 0.1782 0.3140 -0.1848 0.0746 1.0000 Uiso R .
H2011 H 0.3830 0.5653 0.4213 0.0788 1.0000 Uiso R .
H2012 H 0.3204 0.5529 0.3718 0.0788 1.0000 Uiso R .
H2013 H 0.3732 0.5208 0.3503 0.0788 1.0000 Uiso R .
H2031 H 0.4007 0.5201 0.5651 0.0650 1.0000 Uiso R .
H2051 H 0.3954 0.4510 0.6830 0.0762 1.0000 Uiso R .
H2052 H 0.3343 0.4231 0.6684 0.0762 1.0000 Uiso R .
H2053 H 0.3872 0.3905 0.6481 0.0762 1.0000 Uiso R .
H2061 H 0.3893 0.2739 0.2708 0.0607 1.0000 Uiso R .
H2062 H 0.3909 0.3387 0.2743 0.0607 1.0000 Uiso R .
H2063 H 0.3348 0.3081 0.2292 0.0607 1.0000 Uiso R .
H2081 H 0.3800 0.2331 0.4080 0.0552 1.0000 Uiso R .
H2101 H 0.3568 0.2224 0.5539 0.0702 1.0000 Uiso R .
H2102 H 0.3529 0.2802 0.5959 0.0702 1.0000 Uiso R .
H2103 H 0.2963 0.2481 0.5571 0.0702 1.0000 Uiso R .
H2111 H 0.0886 0.4651 0.3449 0.0554 1.0000 Uiso R .
H2112 H 0.1456 0.4891 0.3232 0.0554 1.0000 Uiso R .
H2113 H 0.1202 0.4330 0.2839 0.0554 1.0000 Uiso R .
H2131 H 0.1064 0.4232 0.4880 0.0519 1.0000 Uiso R .
H2151 H 0.1595 0.3776 0.6247 0.0681 1.0000 Uiso R .
H2152 H 0.2258 0.3905 0.6383 0.0681 1.0000 Uiso R .
H2153 H 0.2026 0.3319 0.6068 0.0681 1.0000 Uiso R .
H5011 H 0.4614 0.2662 -0.2225 0.1993 0.586 Uiso R .
H5012 H 0.4250 0.3176 -0.2053 0.1993 0.586 Uiso R .
H5013 H 0.4291 0.2653 -0.1478 0.1993 0.586 Uiso R .
H5021 H 0.5185 0.3330 -0.1606 0.3439 0.586 Uiso R .
H5022 H 0.5226 0.2807 -0.1031 0.3439 0.586 Uiso R .
H5031 H 0.4466 0.3655 -0.1004 0.2770 0.586 Uiso R .
H5032 H 0.4582 0.3156 -0.0382 0.2770 0.586 Uiso R .
H5041 H 0.5238 0.4060 -0.0448 0.1956 0.586 Uiso R .
H5042 H 0.5532 0.3513 -0.0056 0.1956 0.586 Uiso R .
H5051 H 0.5115 0.3537 0.0954 0.1971 0.586 Uiso R .
H5052 H 0.4600 0.3894 0.0476 0.1971 0.586 Uiso R .
H5061 H 0.5081 0.4355 0.1582 0.1695 0.586 Uiso R .
H5062 H 0.5655 0.4309 0.1241 0.1695 0.586 Uiso R .
H5063 H 0.5140 0.4666 0.0764 0.1695 0.586 Uiso R .
H6011 H 0.4666 0.3080 -0.1900 0.2169 0.414 Uiso R .
H6012 H 0.4287 0.3505 -0.1522 0.2169 0.414 Uiso R .
H6013 H 0.4369 0.2901 -0.1167 0.2169 0.414 Uiso R .
H6021 H 0.5242 0.3684 -0.1027 0.2440 0.414 Uiso R .
H6022 H 0.5324 0.3080 -0.0672 0.2440 0.414 Uiso R .
H6031 H 0.5015 0.3311 0.0342 0.2519 0.414 Uiso R .
H6032 H 0.4436 0.3498 -0.0235 0.2519 0.414 Uiso R .
H6041 H 0.5183 0.4226 -0.0343 0.2863 0.414 Uiso R .
H6042 H 0.4646 0.4282 0.0080 0.2863 0.414 Uiso R .
H6051 H 0.5613 0.4316 0.0893 0.1884 0.414 Uiso R .
H6052 H 0.5528 0.3672 0.0858 0.1884 0.414 Uiso R .
H6061 H 0.5244 0.4026 0.2001 0.2588 0.414 Uiso R .
H6062 H 0.4799 0.4411 0.1428 0.2588 0.414 Uiso R .
H6063 H 0.4714 0.3767 0.1394 0.2588 0.414 Uiso R .

loop_
_atom_site_aniso_label
_atom_site_aniso_U_11
_atom_site_aniso_U_22
_atom_site_aniso_U_33
_atom_site_aniso_U_23
_atom_site_aniso_U_13
_atom_site_aniso_U_12
Mo1 0.03380(15) 0.03373(14) 0.02125(12) -0.00047(10) 0.00811(10) 0.00425(11)
Mo2 0.03926(16) 0.03038(14) 0.02303(13) -0.00052(10) 0.00732(10) 0.00197(11)
O11 0.0638(17) 0.0685(17) 0.0391(13) 0.0112(12) 0.0272(12) 0.0072(14)
O12 0.0719(19) 0.0471(16) 0.0606(17) 0.0027(13) 0.0130(14) 0.0219(14)
O21 0.0598(18) 0.077(2) 0.0613(17) 0.0031(15) 0.0300(15) -0.0111(15)
O22 0.096(2) 0.0361(14) 0.0421(14) 0.0046(11) 0.0190(14) 0.0136(14)
N11 0.0369(15) 0.0462(15) 0.0269(13) -0.0019(11) 0.0092(11) 0.0007(12)
N12 0.0389(16) 0.0492(17) 0.0273(13) -0.0047(12) 0.0061(11) -0.0009(13)
N13 0.0454(16) 0.0355(14) 0.0251(12) -0.0017(11) 0.0115(11) 0.0046(12)
N14 0.0463(16) 0.0409(15) 0.0246(12) -0.0043(11) 0.0107(11) 0.0021(13)
N15 0.0401(15) 0.0359(14) 0.0250(12) 0.0022(10) 0.0105(11) 0.0028(12)
N16 0.0414(16) 0.0449(16) 0.0225(12) 0.0011(11) 0.0090(11) 0.0028(12)
N21 0.0485(17) 0.0362(15) 0.0314(13) -0.0040(11) 0.0065(12) -0.0027(13)
N22 0.0468(17) 0.0417(16) 0.0267(13) -0.0058(11) 0.0025(12) 0.0022(13)
N23 0.0472(17) 0.0374(14) 0.0255(12) 0.0006(11) 0.0066(11) 0.0066(12)
N24 0.0512(17) 0.0348(14) 0.0249(12) 0.0024(11) 0.0056(12) 0.0034(12)
N25 0.0431(16) 0.0372(14) 0.0240(12) -0.0016(10) 0.0083(11) 0.0011(12)
N26 0.0508(17) 0.0353(14) 0.0219(12) -0.0010(10) 0.0092(11) -0.0023(12)
C1 0.0398(18) 0.0313(16) 0.0243(14) 0.0036(12) 0.0103(12) 0.0040(13)
C2 0.0406(18) 0.0375(18) 0.0268(15) -0.0045(13) 0.0074(13) 0.0056(14)
C3 0.232(11) 0.103(6) 0.131(7) 0.008(5) 0.076(7) -0.014(6)
C4 0.152(11) 0.325(18) 0.270(16) 0.153(15) 0.097(11) 0.100(11)
C5 0.143(12) 0.234(12) 0.35(2) -0.117(13) 0.090(11) -0.073(9)
C11 0.0409(19) 0.0419(18) 0.0317(16) -0.0032(14) 0.0102(14) 0.0053(15)
C12 0.043(2) 0.048(2) 0.0312(16) -0.0020(14) 0.0083(14) 0.0086(16)
C21 0.051(2) 0.0418(19) 0.0362(17) 0.0024(15) 0.0065(16) 0.0009(16)
C22 0.058(2) 0.0374(18) 0.0287(16) -0.0058(14) 0.0143(15) 0.0028(16)
C101 0.038(2) 0.085(3) 0.051(2) -0.014(2) 0.0164(17) 0.004(2)
C102 0.0379(19) 0.052(2) 0.0389(18) 0.0010(15) 0.0119(15) -0.0017(16)
C103 0.035(2) 0.072(3) 0.054(2) -0.0068(19) 0.0070(17) -0.0085(19)
C104 0.044(2) 0.062(2) 0.0434(19) -0.0062(17) 0.0066(16) -0.0107(18)
C105 0.052(3) 0.098(4) 0.056(2) -0.027(2) 0.002(2) -0.014(2)
C106 0.074(3) 0.049(2) 0.0354(18) 0.0086(16) 0.0127(17) 0.016(2)
C107 0.051(2) 0.0395(18) 0.0329(16) 0.0069(14) 0.0139(15) 0.0067(15)
C108 0.060(2) 0.0391(19) 0.048(2) 0.0034(16) 0.0130(17) 0.0138(17)
C109 0.052(2) 0.0400(19) 0.0433(19) -0.0081(15) 0.0130(16) 0.0078(16)
C110 0.089(3) 0.057(3) 0.051(2) -0.0177(19) 0.014(2) 0.018(2)
C111 0.063(2) 0.040(2) 0.053(2) 0.0074(17) 0.0184(18) -0.0067(18)
C112 0.0430(19) 0.0401(18) 0.0355(17) 0.0082(14) 0.0120(14) 0.0041(15)
C113 0.055(2) 0.050(2) 0.0366(18) 0.0140(16) 0.0178(16) 0.0025(18)
C114 0.048(2) 0.061(2) 0.0257(15) 0.0052(15) 0.0118(14) 0.0092(18)
C115 0.075(3) 0.086(3) 0.0248(17) 0.0025(18) 0.0149(17) -0.002(2)
C201 0.078(3) 0.052(2) 0.067(3) -0.009(2) 0.008(2) -0.024(2)
C202 0.053(2) 0.046(2) 0.047(2) -0.0091(16) 0.0092(17) -0.0074(17)
C203 0.056(2) 0.054(2) 0.052(2) -0.0204(18) 0.0006(18) -0.0102(19)
C204 0.052(2) 0.055(2) 0.0374(18) -0.0148(17) -0.0024(16) 0.0044(18)
C205 0.081(3) 0.070(3) 0.039(2) -0.0102(19) -0.011(2) 0.003(2)
C206 0.052(2) 0.056(2) 0.0430(19) 0.0006(17) 0.0131(16) 0.0212(19)
C207 0.0362(18) 0.0440(18) 0.0322(16) -0.0009(14) 0.0024(13) 0.0107(15)
C208 0.054(2) 0.0419(19) 0.0419(19) -0.0031(15) 0.0034(16) 0.0160(17)
C209 0.053(2) 0.0418(19) 0.0359(17) 0.0049(15) 0.0027(15) 0.0077(17)
C210 0.086(3) 0.048(2) 0.041(2) 0.0118(17) 0.0120(19) 0.015(2)
C211 0.046(2) 0.053(2) 0.0398(18) -0.0039(16) 0.0119(15) 0.0125(17)
C212 0.045(2) 0.0379(18) 0.0335(16) -0.0090(13) 0.0111(14) 0.0007(14)
C213 0.047(2) 0.0457(19) 0.0369(17) -0.0077(15) 0.0181(15) -0.0036(16)
C214 0.057(2) 0.0359(18) 0.0324(16) -0.0057(14) 0.0172(15) -0.0060(16)
C215 0.076(3) 0.060(2) 0.0338(18) 0.0023(17) 0.0223(18) -0.006(2)
B1 0.045(2) 0.046(2) 0.0243(16) -0.0040(15) 0.0082(15) 0.0021(18)
B2 0.058(3) 0.039(2) 0.0246(17) 0.0011(15) 0.0063(16) 0.0043(18)

loop_
_atom_type_symbol
_atom_type_scat_dispersion_real
_atom_type_scat_dispersion_imag
_atom_type_scat_Cromer_Mann_a1
_atom_type_scat_Cromer_Mann_b1
_atom_type_scat_Cromer_Mann_a2
_atom_type_scat_Cromer_Mann_b2
_atom_type_scat_Cromer_Mann_a3
_atom_type_scat_Cromer_Mann_b3
_atom_type_scat_Cromer_Mann_a4
_atom_type_scat_Cromer_Mann_b4
_atom_type_scat_Cromer_Mann_c
_atom_type_scat_source
C 0.0033 0.0016 2.3100 20.8439 1.0200 10.2075 1.5886 0.5687 0.8650 51.6512 0.2156 'International Tables Vol C 4.2.6.8 and 6.1.1.4'
H 0.0000 0.0000 0.4930 10.5109 0.3229 26.1257 0.1402 3.1424 0.0408 57.7998 0.0030 'International Tables Vol C 4.2.6.8 and 6.1.1.4'
B 0.0013 0.0007 2.0545 23.2185 1.3326 1.0210 1.0979 60.3498 0.7068 0.1403 -0.1932 'International Tables Vol C 4.2.6.8 and 6.1.1.4'
Cl 0.1484 0.1585 11.4604 0.0104 7.1964 1.1662 6.2556 18.5194 1.6455 47.7784 -9.5574 'International Tables Vol C 4.2.6.8 and 6.1.1.4'
Mo -1.6832 0.6857 3.7025 0.2772 17.2356 1.0958 12.8876 11.0040 3.7429 61.6584 4.3875 'International Tables Vol C 4.2.6.8 and 6.1.1.4'
N 0.0061 0.0033 12.2126 0.0057 3.1322 9.8933 2.0125 28.9975 1.1663 0.5826 -11.5290 'International Tables Vol C 4.2.6.8 and 6.1.1.4'
O 0.0106 0.0060 3.0485 13.2771 2.2868 5.7011 1.5463 0.3239 0.8670 32.9089 0.2508 'International Tables Vol C 4.2.6.8 and 6.1.1.4'

loop_
_exptl_crystal_face_index_h
_exptl_crystal_face_index_k
_exptl_crystal_face_index_l
_exptl_crystal_face_perp_dist
1 0 0 0.050
-1 0 0 0.090
5 6 2 .093
6 4 -5 .182
5 0 -1 .057
-1 -12 -7 .180
1 11 8 .190
0 -4 3 .184
0 7 -6 .263
-1 -15 -3 .164

loop_
_geom_angle_atom_site_label_1
_geom_angle_site_symmetry_1
_geom_angle_atom_site_label_2
_geom_angle_atom_site_label_3
_geom_angle
_geom_angle_publ_flag
N11 . Mo1 N13 81.16(10) yes
N11 . Mo1 N15 84.51(9) yes
N13 . Mo1 N15 84.88(9) yes
N11 . Mo1 C1 157.76(11) yes
N13 . Mo1 C1 116.28(11) yes
N15 . Mo1 C1 109.58(11) yes
N11 . Mo1 C2 163.92(10) yes
N13 . Mo1 C2 84.70(11) yes
N15 . Mo1 C2 86.65(10) yes
C1 . Mo1 C2 38.23(11) yes
N11 . Mo1 C11 87.85(12) yes
N13 . Mo1 C11 90.82(11) yes
N15 . Mo1 C11 171.72(12) yes
C1 . Mo1 C11 78.67(13) yes
C2 . Mo1 C11 100.02(13) yes
N11 . Mo1 C12 85.65(12) yes
N13 . Mo1 C12 164.83(11) yes
N15 . Mo1 C12 86.42(11) yes
C1 . Mo1 C12 78.40(13) yes
C2 . Mo1 C12 107.19(13) yes
C11 . Mo1 C12 96.18(13) yes
N21 . Mo2 N23 79.78(10) yes
N21 . Mo2 N25 77.33(10) yes
N23 . Mo2 N25 88.14(9) yes
N21 . Mo2 C1 161.23(11) yes
N23 . Mo2 C1 107.75(11) yes
N25 . Mo2 C1 85.62(10) yes
N21 . Mo2 C2 160.34(11) yes
N23 . Mo2 C2 84.86(10) yes
N25 . Mo2 C2 114.56(11) yes
C1 . Mo2 C2 37.48(11) yes
N21 . Mo2 C21 93.18(12) yes
N23 . Mo2 C21 94.69(12) yes
N25 . Mo2 C21 169.48(12) yes
C1 . Mo2 C21 103.08(13) yes
C2 . Mo2 C21 75.83(13) yes
N21 . Mo2 C22 93.68(12) yes
N23 . Mo2 C22 170.75(13) yes
N25 . Mo2 C22 96.86(12) yes
C1 . Mo2 C22 80.48(13) yes
C2 . Mo2 C22 100.01(12) yes
C21 . Mo2 C22 79.04(14) yes
Mo1 . N11 N12 117.64(19) yes
Mo1 . N11 C102 135.4(2) yes
N12 . N11 C102 107.0(3) yes
N11 . N12 C104 109.7(3) yes
N11 . N12 B1 121.0(2) yes
C104 . N12 B1 129.3(3) yes
Mo1 . N13 N14 118.05(18) yes
Mo1 . N13 C107 134.8(2) yes
N14 . N13 C107 107.2(2) yes
N13 . N14 C109 109.4(3) yes
N13 . N14 B1 120.6(2) yes
C109 . N14 B1 129.0(3) yes
Mo1 . N15 N16 119.08(19) yes
Mo1 . N15 C112 133.0(2) yes
N16 . N15 C112 107.0(2) yes
N15 . N16 C114 109.4(3) yes
N15 . N16 B1 120.0(2) yes
C114 . N16 B1 130.5(3) yes
Mo2 . N21 N22 119.24(19) yes
Mo2 . N21 C202 133.8(2) yes
N22 . N21 C202 106.6(3) yes
N21 . N22 C204 109.7(3) yes
N21 . N22 B2 120.5(2) yes
C204 . N22 B2 129.6(3) yes
Mo2 . N23 N24 118.04(19) yes
Mo2 . N23 C207 135.4(2) yes
N24 . N23 C207 106.5(2) yes
N23 . N24 C209 109.4(3) yes
N23 . N24 B2 119.5(2) yes
C209 . N24 B2 128.8(3) yes
Mo2 . N25 N26 119.27(19) yes
Mo2 . N25 C212 133.9(2) yes
N26 . N25 C212 106.3(2) yes
N25 . N26 C214 109.3(3) yes
N25 . N26 B2 119.8(3) yes
C214 . N26 B2 129.1(3) yes
Mo2 . C1 Mo1 168.45(17) yes
Mo2 . C1 C2 84.56(19) yes
Mo1 . C1 C2 84.53(18) yes
Mo2 . C2 Mo1 115.11(13) yes
Mo2 . C2 C1 57.96(16) yes
Mo1 . C2 C1 57.25(16) yes
Mo2 . C2 H21 103.3(19) no
Mo1 . C2 H21 104.8(20) no
C1 . C2 H21 119.8(20) no
Mo2 . C2 H22 112.9(19) no
Mo1 . C2 H22 106.9(19) no
C1 . C2 H22 126.2(20) no
H21 . C2 H22 114(3) no
C4 . C3 H31 109.5 no
C4 . C3 H32 109.4 no
H31 . C3 H32 109.5 no
C4 . C3 H33 109.6 no
H31 . C3 H33 109.5 no
H32 . C3 H33 109.5 no
C3 . C4 C5 116.9(11) yes
C3 . C4 H41 107.7 no
C5 . C4 H41 107.7 no
C3 . C4 H42 107.5 no
C5 . C4 H42 107.4 no
H41 . C4 H42 109.5 no
C5 5_655 C5 C4 115.3(15) yes
C5 5_655 C5 H51 108.0 no
C4 . C5 H51 107.8 no
C5 5_655 C5 H52 108.1 no
C4 . C5 H52 108.1 no
H51 . C5 H52 109.5 no
Mo1 . C11 O11 179.0(3) yes
Mo1 . C12 O12 176.8(3) yes
Mo2 . C21 O21 174.9(3) yes
Mo2 . C22 O22 173.9(3) yes
C102 . C101 H1011 109.4 no
C102 . C101 H1012 109.5 no
H1011 . C101 H1012 109.5 no
C102 . C101 H1013 109.5 no
H1011 . C101 H1013 109.5 no
H1012 . C101 H1013 109.5 no
C101 . C102 N11 123.0(3) yes
C101 . C102 C103 128.2(3) yes
N11 . C102 C103 108.8(3) yes
C102 . C103 C104 107.0(3) yes
C102 . C103 H1031 126.5 no
C104 . C103 H1031 126.5 no
C103 . C104 N12 107.5(3) yes
C103 . C104 C105 128.9(3) yes
N12 . C104 C105 123.7(3) yes
C104 . C105 H1051 109.5 no
C104 . C105 H1052 109.5 no
H1051 . C105 H1052 109.5 no
C104 . C105 H1053 109.4 no
H1051 . C105 H1053 109.5 no
H1052 . C105 H1053 109.5 no
C107 . C106 H1061 109.5 no
C107 . C106 H1062 109.5 no
H1061 . C106 H1062 109.5 no
C107 . C106 H1063 109.5 no
H1061 . C106 H1063 109.5 no
H1062 . C106 H1063 109.5 no
C106 . C107 N13 124.1(3) yes
C106 . C107 C108 126.5(3) yes
N13 . C107 C108 109.4(3) yes
C107 . C108 C109 106.5(3) yes
C107 . C108 H1081 126.8 no
C109 . C108 H1081 126.8 no
C108 . C109 N14 107.6(3) yes
C108 . C109 C110 129.0(3) yes
N14 . C109 C110 123.4(3) yes
C109 . C110 H1101 109.5 no
C109 . C110 H1102 109.5 no
H1101 . C110 H1102 109.5 no
C109 . C110 H1103 109.5 no
H1101 . C110 H1103 109.5 no
H1102 . C110 H1103 109.5 no
C112 . C111 H1111 109.5 no
C112 . C111 H1112 109.4 no
H1111 . C111 H1112 109.5 no
C112 . C111 H1113 109.5 no
H1111 . C111 H1113 109.5 no
H1112 . C111 H1113 109.5 no
C111 . C112 N15 123.9(3) yes
C111 . C112 C113 127.1(3) yes
N15 . C112 C113 109.0(3) yes
C112 . C113 C114 106.9(3) yes
C112 . C113 H1131 126.6 no
C114 . C113 H1131 126.5 no
C113 . C114 N16 107.8(3) yes
C113 . C114 C115 129.3(3) yes
N16 . C114 C115 122.9(3) yes
C114 . C115 H1151 109.5 no
C114 . C115 H1152 109.5 no
H1151 . C115 H1152 109.5 no
C114 . C115 H1153 109.5 no
H1151 . C115 H1153 109.5 no
H1152 . C115 H1153 109.5 no
C202 . C201 H2011 109.5 no
C202 . C201 H2012 109.5 no
H2011 . C201 H2012 109.5 no
C202 . C201 H2013 109.5 no
H2011 . C201 H2013 109.5 no
H2012 . C201 H2013 109.5 no
C201 . C202 N21 123.1(3) yes
C201 . C202 C203 128.1(3) yes
N21 . C202 C203 108.8(3) yes
C202 . C203 C204 107.2(3) yes
C202 . C203 H2031 126.4 no
C204 . C203 H2031 126.4 no
C203 . C204 N22 107.8(3) yes
C203 . C204 C205 129.5(3) yes
N22 . C204 C205 122.6(4) yes
C204 . C205 H2051 109.5 no
C204 . C205 H2052 109.5 no
H2051 . C205 H2052 109.5 no
C204 . C205 H2053 109.5 no
H2051 . C205 H2053 109.5 no
H2052 . C205 H2053 109.5 no
C207 . C206 H2061 109.5 no
C207 . C206 H2062 109.5 no
H2061 . C206 H2062 109.5 no
C207 . C206 H2063 109.4 no
H2061 . C206 H2063 109.5 no
H2062 . C206 H2063 109.5 no
C206 . C207 N23 124.3(3) yes
C206 . C207 C208 125.7(3) yes
N23 . C207 C208 109.9(3) yes
C207 . C208 C209 106.2(3) yes
C207 . C208 H2081 126.9 no
C209 . C208 H2081 126.9 no
C208 . C209 N24 107.9(3) yes
C208 . C209 C210 128.5(3) yes
N24 . C209 C210 123.6(3) yes
C209 . C210 H2101 109.5 no
C209 . C210 H2102 109.5 no
H2101 . C210 H2102 109.5 no
C209 . C210 H2103 109.5 no
H2101 . C210 H2103 109.5 no
H2102 . C210 H2103 109.5 no
C212 . C211 H2111 109.5 no
C212 . C211 H2112 109.5 no
H2111 . C211 H2112 109.5 no
C212 . C211 H2113 109.5 no
H2111 . C211 H2113 109.5 no
H2112 . C211 H2113 109.5 no
C211 . C212 N25 123.5(3) yes
C211 . C212 C213 126.5(3) yes
N25 . C212 C213 110.0(3) yes
C212 . C213 C214 106.3(3) yes
C212 . C213 H2131 126.9 no
C214 . C213 H2131 126.8 no
C213 . C214 N26 108.1(3) yes
C213 . C214 C215 129.5(3) yes
N26 . C214 C215 122.3(3) yes
C214 . C215 H2151 109.4 no
C214 . C215 H2152 109.5 no
H2151 . C215 H2152 109.5 no
C214 . C215 H2153 109.5 no
H2151 . C215 H2153 109.5 no
H2152 . C215 H2153 109.5 no
C502 . C501 H5011 109.0 no
C502 . C501 H5012 109.9 no
H5011 . C501 H5012 109.5 no
C502 . C501 H5013 109.5 no
H5011 . C501 H5013 109.5 no
H5012 . C501 H5013 109.5 no
C501 . C502 C503 104.0(13) yes
C501 . C502 H5021 110.8 no
C503 . C502 H5021 110.2 no
C501 . C502 H5022 111.1 no
C503 . C502 H5022 111.2 no
H5021 . C502 H5022 109.5 no
C502 . C503 C504 113.9(14) yes
C502 . C503 H5031 108.9 no
C504 . C503 H5031 108.7 no
C502 . C503 H5032 107.9 no
C504 . C503 H5032 107.9 no
H5031 . C503 H5032 109.5 no
C503 . C504 C505 113.1(12) yes
C503 . C504 H5041 108.1 no
C505 . C504 H5041 108.6 no
C503 . C504 H5042 108.8 no
C505 . C504 H5042 108.8 no
H5041 . C504 H5042 109.5 no
C504 . C505 C506 121.9(12) yes
C504 . C505 H5051 106.2 no
C506 . C505 H5051 106.3 no
C504 . C505 H5052 106.4 no
C506 . C505 H5052 106.2 no
H5051 . C505 H5052 109.5 no
C505 . C506 H5061 109.6 no
C505 . C506 H5062 109.4 no
H5061 . C506 H5062 109.5 no
C505 . C506 H5063 109.5 no
H5061 . C506 H5063 109.5 no
H5062 . C506 H5063 109.5 no
C602 . C601 H6011 109.5 no
C602 . C601 H6012 109.2 no
C602 . C601 H6013 109.7 no
H6011 . C601 H6012 109.5 no
H6011 . C601 H6013 109.5 no
H6012 . C601 H6013 109.5 no
C601 . C602 C603 104.7(16) yes
C601 . C602 H6021 110.9 no
C603 . C602 H6021 111.0 no
C601 . C602 H6022 110.4 no
C603 . C602 H6022 110.3 no
H6021 . C602 H6022 109.5 no
C602 . C603 C604 109.9(16) yes
C602 . C603 H6031 109.7 no
C604 . C603 H6031 109.3 no
C602 . C603 H6032 109.3 no
C604 . C603 H6032 109.2 no
H6031 . C603 H6032 109.5 no
C603 . C604 C605 101.8(16) yes
C603 . C604 H6041 111.4 no
C605 . C604 H6041 111.4 no
C603 . C604 H6042 111.5 no
C605 . C604 H6042 111.0 no
H6041 . C604 H6042 109.5 no
C604 . C605 C606 110.1(16) yes
C604 . C605 H6051 109.7 no
C606 . C605 H6051 109.2 no
C604 . C605 H6052 108.8 no
C606 . C605 H6052 109.5 no
H6051 . C605 H6052 109.5 no
C605 . C606 H6061 109.5 no
C605 . C606 H6062 109.7 no
H6061 . C606 H6062 109.5 no
C605 . C606 H6063 109.3 no
H6061 . C606 H6063 109.5 no
H6062 . C606 H6063 109.5 no
N12 . B1 N14 108.6(3) yes
N12 . B1 N16 109.1(3) yes
N14 . B1 N16 110.7(3) yes
N12 . B1 H1 109.5 no
N14 . B1 H1 109.5 no
N16 . B1 H1 109.5 no
N24 . B2 N22 108.9(3) yes
N24 . B2 N26 111.7(3) yes
N22 . B2 N26 108.8(3) yes
N24 . B2 H2 109.1 no
N22 . B2 H2 109.1 no
N26 . B2 H2 109.2 no

loop_
_geom_bond_atom_site_label_1
_geom_bond_atom_site_label_2
_geom_bond_site_symmetry_2
_geom_bond_distance
_geom_bond_publ_flag
Mo1 N11 . 2.246(3) yes
Mo1 N13 . 2.230(3) yes
Mo1 N15 . 2.231(2) yes
Mo1 C1 . 1.949(3) yes
Mo1 C2 . 2.307(3) yes
Mo1 C11 . 1.992(3) yes
Mo1 C12 . 1.990(4) yes
Mo2 N21 . 2.248(3) yes
Mo2 N23 . 2.274(3) yes
Mo2 N25 . 2.283(3) yes
Mo2 C1 . 1.998(3) yes
Mo2 C2 . 2.346(3) yes
Mo2 C21 . 1.975(4) yes
Mo2 C22 . 1.955(3) yes
O11 C11 . 1.139(4) yes
O12 C12 . 1.141(4) yes
O21 C21 . 1.155(4) yes
O22 C22 . 1.156(4) yes
N11 N12 . 1.376(3) yes
N11 C102 . 1.344(4) yes
N12 C104 . 1.346(4) yes
N12 B1 . 1.554(5) yes
N13 N14 . 1.376(3) yes
N13 C107 . 1.337(4) yes
N14 C109 . 1.355(4) yes
N14 B1 . 1.536(4) yes
N15 N16 . 1.370(3) yes
N15 C112 . 1.346(4) yes
N16 C114 . 1.352(4) yes
N16 B1 . 1.529(5) yes
N21 N22 . 1.379(4) yes
N21 C202 . 1.350(4) yes
N22 C204 . 1.349(4) yes
N22 B2 . 1.532(5) yes
N23 N24 . 1.384(3) yes
N23 C207 . 1.340(4) yes
N24 C209 . 1.349(4) yes
N24 B2 . 1.548(4) yes
N25 N26 . 1.383(3) yes
N25 C212 . 1.338(4) yes
N26 C214 . 1.358(4) yes
N26 B2 . 1.516(5) yes
C1 C2 . 1.434(4) yes
C2 H21 . 1.00(3) no
C2 H22 . 1.01(4) no
C3 C4 . 1.491(15) yes
C3 H31 . 1.000 no
C3 H32 . 1.000 no
C3 H33 . 1.000 no
C4 C5 . 1.257(15) yes
C4 H41 . 1.000 no
C4 H42 . 1.000 no
C5 C5 5_655 1.72(2) yes
C5 H51 . 1.000 no
C5 H52 . 1.000 no
C101 C102 . 1.488(5) yes
C101 H1011 . 1.000 no
C101 H1012 . 1.000 no
C101 H1013 . 1.000 no
C102 C103 . 1.391(5) yes
C103 C104 . 1.375(5) yes
C103 H1031 . 1.000 no
C104 C105 . 1.499(5) yes
C105 H1051 . 1.000 no
C105 H1052 . 1.000 no
C105 H1053 . 1.000 no
C106 C107 . 1.499(4) yes
C106 H1061 . 1.000 no
C106 H1062 . 1.000 no
C106 H1063 . 1.000 no
C107 C108 . 1.392(5) yes
C108 C109 . 1.379(5) yes
C108 H1081 . 1.000 no
C109 C110 . 1.493(5) yes
C110 H1101 . 1.000 no
C110 H1102 . 1.000 no
C110 H1103 . 1.000 no
C111 C112 . 1.492(5) yes
C111 H1111 . 1.000 no
C111 H1112 . 1.000 no
C111 H1113 . 1.000 no
C112 C113 . 1.387(4) yes
C113 C114 . 1.366(5) yes
C113 H1131 . 1.000 no
C114 C115 . 1.508(5) yes
C115 H1151 . 1.000 no
C115 H1152 . 1.000 no
C115 H1153 . 1.000 no
C201 C202 . 1.491(5) yes
C201 H2011 . 1.000 no
C201 H2012 . 1.000 no
C201 H2013 . 1.000 no
C202 C203 . 1.393(5) yes
C203 C204 . 1.363(5) yes
C203 H2031 . 1.000 no
C204 C205 . 1.498(5) yes
C205 H2051 . 1.000 no
C205 H2052 . 1.000 no
C205 H2053 . 1.000 no
C206 C207 . 1.501(4) yes
C206 H2061 . 1.000 no
C206 H2062 . 1.000 no
C206 H2063 . 1.000 no
C207 C208 . 1.387(5) yes
C208 C209 . 1.380(5) yes
C208 H2081 . 1.000 no
C209 C210 . 1.501(5) yes
C210 H2101 . 1.000 no
C210 H2102 . 1.000 no
C210 H2103 . 1.000 no
C211 C212 . 1.482(5) yes
C211 H2111 . 1.000 no
C211 H2112 . 1.000 no
C211 H2113 . 1.000 no
C212 C213 . 1.395(4) yes
C213 C214 . 1.365(5) yes
C213 H2131 . 1.000 no
C214 C215 . 1.500(4) yes
C215 H2151 . 1.000 no
C215 H2152 . 1.000 no
C215 H2153 . 1.000 no
C501 C502 . 1.422(16) yes
C501 H5011 . 1.000 no
C501 H5012 . 1.000 no
C501 H5013 . 1.000 no
C502 C503 . 1.452(17) yes
C502 H5021 . 1.000 no
C502 H5022 . 1.000 no
C503 C504 . 1.476(16) yes
C503 H5031 . 1.000 no
C503 H5032 . 1.000 no
C504 C505 . 1.489(14) yes
C504 H5041 . 1.000 no
C504 H5042 . 1.000 no
C505 C506 . 1.523(15) yes
C505 H5051 . 1.000 no
C505 H5052 . 1.000 no
C506 H5061 . 1.000 no
C506 H5062 . 1.000 no
C506 H5063 . 1.000 no
C601 C602 . 1.501(18) yes
C601 H6011 . 1.000 no
C601 H6012 . 1.000 no
C601 H6013 . 1.000 no
C602 C603 . 1.423(18) yes
C602 H6021 . 1.000 no
C602 H6022 . 1.000 no
C603 C604 . 1.385(18) yes
C603 H6031 . 1.000 no
C603 H6032 . 1.000 no
C604 C605 . 1.420(17) yes
C604 H6041 . 1.000 no
C604 H6042 . 1.000 no
C605 C606 . 1.512(17) yes
C605 H6051 . 1.000 no
C605 H6052 . 1.000 no
C606 H6061 . 1.000 no
C606 H6062 . 1.000 no
C606 H6063 . 1.000 no
B1 H1 . 1.000 no
B2 H2 . 1.000 no
